data_4120243
loop_
_publ_author_name
'Michael T. Mock'
'Shentan Chen'
'Molly O'Hagan'
'Roger Rousseau'
'William G. Dougherty'
'W. Scott Kassel'
'R. Morris Bullock'

_publ_contact_author_address
;Center for Molecular Electrocatalysis
Pacific Northwest National Laboratory
P.O. Box 999, K2-57
Richland, Washington 99352
;
_publ_contact_author_email michael.mock@pnnl.gov
_publ_contact_author_name 'Michael T. Mock'
_publ_section_title
;
 Dinitrogen Reduction by a Chromium(0) Complex Supported by a 16-Membered
 Phosphorus Macrocycle
;
_journal_name_full 'Journal of the American Chemical Society'
_journal_page_first 11493
_journal_page_last 11496
_journal_paper_doi 10.1021/ja405668u
_journal_volume 135
_journal_year 2013
_chemical_formula_sum 'C45 H48 Cl3 Cr N3 P3'
_chemical_formula_weight 882.12
_chemical_name_systematic
; 
 ? 
;
_space_group_IT_number 14
_symmetry_cell_setting monoclinic
_symmetry_space_group_name_Hall '-P 2yn'
_symmetry_space_group_name_H-M 'P 1 21/n 1'
_atom_sites_solution_hydrogens geom
_atom_sites_solution_primary direct
_atom_sites_solution_secondary difmap
_audit_creation_method SHELXL-97
_cell_angle_alpha 90.00
_cell_angle_beta 96.408(2)
_cell_angle_gamma 90.00
_cell_formula_units_Z 4
_cell_length_a 15.5327(11)
_cell_length_b 15.5382(12)
_cell_length_c 17.1832(13)
_cell_measurement_reflns_used 9671
_cell_measurement_temperature 100(2)
_cell_measurement_theta_max 33.27
_cell_measurement_theta_min 3.11
_cell_volume 4121.3(5)
_computing_cell_refinement 'Bruker SAINT'
_computing_data_collection 'Bruker APEX2'
_computing_data_reduction 'Bruker SAINT'
_computing_molecular_graphics 'Bruker SHELXTL'
_computing_publication_material 'Bruker SHELXTL'
_computing_structure_refinement 'SHELXL-97 (Sheldrick, 2008)'
_computing_structure_solution 'SHELXS-97 (Sheldrick, 2008)'
_diffrn_ambient_temperature 100(2)
_diffrn_measured_fraction_theta_full 1.000
_diffrn_measured_fraction_theta_max 0.998
_diffrn_measurement_device_type 'Bruker APEX-II CCD'
_diffrn_measurement_method '\f and \w scans'
_diffrn_radiation_monochromator graphite
_diffrn_radiation_source 'fine-focus sealed tube'
_diffrn_radiation_type MoK\a
_diffrn_radiation_wavelength 0.71073
_diffrn_reflns_av_R_equivalents 0.0271
_diffrn_reflns_av_sigmaI/netI 0.0239
_diffrn_reflns_limit_h_max 22
_diffrn_reflns_limit_h_min -23
_diffrn_reflns_limit_k_max 23
_diffrn_reflns_limit_k_min -23
_diffrn_reflns_limit_l_max 23
_diffrn_reflns_limit_l_min -26
_diffrn_reflns_number 70257
_diffrn_reflns_theta_full 25.00
_diffrn_reflns_theta_max 33.28
_diffrn_reflns_theta_min 1.77
_exptl_absorpt_coefficient_mu 0.626
_exptl_absorpt_correction_T_max 0.8850
_exptl_absorpt_correction_T_min 0.8850
_exptl_absorpt_correction_type multi-scan
_exptl_absorpt_process_details SADABS
_exptl_crystal_colour green
_exptl_crystal_density_diffrn 1.422
_exptl_crystal_description rod
_exptl_crystal_F_000 1836
_exptl_crystal_size_max 0.20
_exptl_crystal_size_mid 0.20
_exptl_crystal_size_min 0.20
_refine_diff_density_max 0.540
_refine_diff_density_min -0.469
_refine_diff_density_rms 0.063
_refine_ls_extinction_method none
_refine_ls_goodness_of_fit_ref 1.009
_refine_ls_hydrogen_treatment constr
_refine_ls_matrix_type full
_refine_ls_number_parameters 496
_refine_ls_number_reflns 15836
_refine_ls_number_restraints 0
_refine_ls_restrained_S_all 1.009
_refine_ls_R_factor_all 0.0354
_refine_ls_R_factor_gt 0.0278
_refine_ls_shift/su_max 0.003
_refine_ls_shift/su_mean 0.000
_refine_ls_structure_factor_coef Fsqd
_refine_ls_weighting_details 'calc w=1/[\s^2^(Fo^2^)+(0.0378P)^2^+1.7388P] where P=(Fo^2^+2Fc^2^)/3'
_refine_ls_weighting_scheme calc
_refine_ls_wR_factor_gt 0.0719
_refine_ls_wR_factor_ref 0.0759
_reflns_number_gt 13640
_reflns_number_total 15836
_reflns_threshold_expression >2sigma(I)
_cod_data_source_file ja405668u_si_001_4.cif
_cod_data_source_block pnl088_CrCl3PPh3NBn3
_cod_database_code 4120243

loop_
_symmetry_equiv_pos_as_xyz
'x, y, z'
'-x+1/2, y+1/2, -z+1/2'
'-x, -y, -z'
'x-1/2, -y-1/2, z-1/2'

loop_
_atom_site_label
_atom_site_type_symbol
_atom_site_fract_x
_atom_site_fract_y
_atom_site_fract_z
_atom_site_U_iso_or_equiv
_atom_site_adp_type
_atom_site_occupancy
_atom_site_symmetry_multiplicity
_atom_site_calc_flag
_atom_site_refinement_flags
Cr1 Cr 0.254973(10) 1.029120(9) 0.647109(9) 0.00876(3) Uani 1 1 d .
Cl1 Cl 0.268062(16) 1.110012(15) 0.759655(14) 0.01453(5) Uani 1 1 d .
Cl2 Cl 0.302340(16) 1.132026(15) 0.564074(14) 0.01361(4) Uani 1 1 d .
Cl3 Cl 0.108604(15) 1.055014(15) 0.614851(14) 0.01314(4) Uani 1 1 d .
N1 N 0.38925(6) 0.87733(6) 0.79948(5) 0.01232(14) Uani 1 1 d .
N2 N 0.17212(6) 0.79052(5) 0.59597(5) 0.01145(14) Uani 1 1 d .
N3 N 0.39561(5) 0.85567(5) 0.56622(5) 0.01115(14) Uani 1 1 d .
P1 P 0.409556(16) 0.990580(16) 0.670419(14) 0.00972(5) Uani 1 1 d .
P2 P 0.218669(16) 0.901195(15) 0.723749(14) 0.00977(5) Uani 1 1 d .
P3 P 0.234270(16) 0.936225(15) 0.531667(14) 0.00949(4) Uani 1 1 d .
C1 C 0.57816(7) 1.05359(7) 0.69417(6) 0.01374(17) Uani 1 1 d .
H1A H 0.5940 0.9946 0.6931 0.016 Uiso 1 1 calc R
C2 C 0.64249(7) 1.11628(7) 0.70368(6) 0.01583(18) Uani 1 1 d .
H2A H 0.7018 1.1000 0.7095 0.019 Uiso 1 1 calc R
C3 C 0.61982(7) 1.20284(7) 0.70471(6) 0.01755(19) Uani 1 1 d .
H3A H 0.6635 1.2459 0.7094 0.021 Uiso 1 1 calc R
C4 C 0.53314(7) 1.22600(7) 0.69884(7) 0.0186(2) Uani 1 1 d .
H4A H 0.5176 1.2850 0.7008 0.022 Uiso 1 1 calc R
C5 C 0.46865(7) 1.16341(7) 0.69014(6) 0.01537(18) Uani 1 1 d .
H5A H 0.4095 1.1800 0.6869 0.018 Uiso 1 1 calc R
C6 C 0.49044(6) 1.07635(6) 0.68613(6) 0.01188(16) Uani 1 1 d .
C7 C 0.44915(6) 0.91120(6) 0.74937(6) 0.01337(17) Uani 1 1 d .
H7A H 0.4745 0.8618 0.7236 0.016 Uiso 1 1 calc R
H7B H 0.4969 0.9390 0.7833 0.016 Uiso 1 1 calc R
C8 C 0.37789(7) 0.92710(6) 0.86975(6) 0.01415(17) Uani 1 1 d .
H8A H 0.3217 0.9577 0.8614 0.017 Uiso 1 1 calc R
H8B H 0.4242 0.9710 0.8774 0.017 Uiso 1 1 calc R
C9 C 0.37452(10) 0.91656(8) 1.01414(7) 0.0270(3) Uani 1 1 d .
H9A H 0.3698 0.9775 1.0144 0.032 Uiso 1 1 calc R
C10 C 0.37587(12) 0.87134(9) 1.08384(8) 0.0350(3) Uani 1 1 d .
H10A H 0.3728 0.9015 1.1316 0.042 Uiso 1 1 calc R
C11 C 0.38177(9) 0.78193(8) 1.08408(7) 0.0248(2) Uani 1 1 d .
H11A H 0.3820 0.7509 1.1317 0.030 Uiso 1 1 calc R
C12 C 0.38729(8) 0.73874(7) 1.01461(7) 0.01836(19) Uani 1 1 d .
H12A H 0.3911 0.6777 1.0144 0.022 Uiso 1 1 calc R
C13 C 0.38736(7) 0.78433(7) 0.94465(6) 0.01541(18) Uani 1 1 d .
H13A H 0.3925 0.7542 0.8973 0.018 Uiso 1 1 calc R
C14 C 0.37999(7) 0.87347(7) 0.94361(6) 0.01367(17) Uani 1 1 d .
C15 C 0.31445(6) 0.83413(6) 0.75899(6) 0.01167(16) Uani 1 1 d .
H15A H 0.2953 0.7897 0.7946 0.014 Uiso 1 1 calc R
H15B H 0.3335 0.8038 0.7132 0.014 Uiso 1 1 calc R
C16 C 0.16350(7) 0.85108(7) 0.86704(6) 0.01584(18) Uani 1 1 d .
H16A H 0.2032 0.8048 0.8655 0.019 Uiso 1 1 calc R
C17 C 0.11142(8) 0.85607(7) 0.92769(7) 0.0193(2) Uani 1 1 d .
H17A H 0.1165 0.8138 0.9679 0.023 Uiso 1 1 calc R
C18 C 0.05209(8) 0.92246(7) 0.92983(7) 0.0188(2) Uani 1 1 d .
H18A H 0.0158 0.9250 0.9708 0.023 Uiso 1 1 calc R
C19 C 0.04592(7) 0.98520(7) 0.87192(7) 0.01827(19) Uani 1 1 d .
H19A H 0.0052 1.0306 0.8732 0.022 Uiso 1 1 calc R
C20 C 0.09928(7) 0.98185(7) 0.81185(6) 0.01488(17) Uani 1 1 d .
H20A H 0.0959 1.0259 0.7733 0.018 Uiso 1 1 calc R
C21 C 0.15767(6) 0.91396(6) 0.80831(6) 0.01169(16) Uani 1 1 d .
C22 C 0.14735(6) 0.81880(6) 0.67154(6) 0.01224(16) Uani 1 1 d .
H22A H 0.1460 0.7678 0.7059 0.015 Uiso 1 1 calc R
H22B H 0.0878 0.8422 0.6631 0.015 Uiso 1 1 calc R
C23 C 0.12823(7) 0.70786(6) 0.57200(6) 0.01285(16) Uani 1 1 d .
H23A H 0.0666 0.7191 0.5535 0.015 Uiso 1 1 calc R
H23B H 0.1304 0.6690 0.6178 0.015 Uiso 1 1 calc R
C24 C 0.13175(7) 0.66311(7) 0.43065(6) 0.01726(19) Uani 1 1 d .
H24A H 0.0769 0.6897 0.4179 0.021 Uiso 1 1 calc R
C25 C 0.17238(8) 0.62277(8) 0.37223(7) 0.0220(2) Uani 1 1 d .
H25A H 0.1455 0.6225 0.3198 0.026 Uiso 1 1 calc R
C26 C 0.25194(8) 0.58297(8) 0.39043(7) 0.0233(2) Uani 1 1 d .
H26A H 0.2794 0.5551 0.3506 0.028 Uiso 1 1 calc R
C27 C 0.29130(8) 0.58399(8) 0.46711(7) 0.0226(2) Uani 1 1 d .
H27A H 0.3457 0.5566 0.4798 0.027 Uiso 1 1 calc R
C28 C 0.25130(7) 0.62493(7) 0.52533(7) 0.01774(19) Uani 1 1 d .
H28A H 0.2789 0.6258 0.5775 0.021 Uiso 1 1 calc R
C29 C 0.17097(7) 0.66483(6) 0.50778(6) 0.01323(17) Uani 1 1 d .
C30 C 0.14879(6) 0.85498(6) 0.53527(6) 0.01212(16) Uani 1 1 d .
H30A H 0.0944 0.8838 0.5457 0.015 Uiso 1 1 calc R
H30B H 0.1383 0.8260 0.4838 0.015 Uiso 1 1 calc R
C31 C 0.11049(7) 0.99314(7) 0.41105(6) 0.01361(17) Uani 1 1 d .
H31A H 0.0690 0.9655 0.4391 0.016 Uiso 1 1 calc R
C32 C 0.08368(7) 1.03427(7) 0.34042(6) 0.01545(18) Uani 1 1 d .
H32A H 0.0241 1.0345 0.3206 0.019 Uiso 1 1 calc R
C33 C 0.14356(7) 1.07491(7) 0.29891(6) 0.01560(18) Uani 1 1 d .
H33A H 0.1254 1.1017 0.2501 0.019 Uiso 1 1 calc R
C34 C 0.23043(7) 1.07626(7) 0.32903(6) 0.01522(18) Uani 1 1 d .
H34A H 0.2715 1.1050 0.3012 0.018 Uiso 1 1 calc R
C35 C 0.25738(7) 1.03582(6) 0.39960(6) 0.01337(17) Uani 1 1 d .
H35A H 0.3167 1.0377 0.4201 0.016 Uiso 1 1 calc R
C36 C 0.19787(6) 0.99226(6) 0.44085(5) 0.01079(15) Uani 1 1 d .
C37 C 0.32488(6) 0.86975(6) 0.50367(6) 0.01308(17) Uani 1 1 d .
H37A H 0.3016 0.8131 0.4853 0.016 Uiso 1 1 calc R
H37B H 0.3489 0.8978 0.4591 0.016 Uiso 1 1 calc R
C38 C 0.45185(7) 0.78512(7) 0.54244(6) 0.01504(18) Uani 1 1 d .
H38A H 0.4881 0.8072 0.5030 0.018 Uiso 1 1 calc R
H38B H 0.4150 0.7384 0.5178 0.018 Uiso 1 1 calc R
C39 C 0.59938(7) 0.75752(7) 0.61673(7) 0.01656(18) Uani 1 1 d .
H39A H 0.6254 0.7867 0.5768 0.020 Uiso 1 1 calc R
C40 C 0.65124(8) 0.72320(8) 0.68090(7) 0.0217(2) Uani 1 1 d .
H40A H 0.7125 0.7275 0.6836 0.026 Uiso 1 1 calc R
C41 C 0.61383(8) 0.68296(8) 0.74067(7) 0.0227(2) Uani 1 1 d .
H41A H 0.6493 0.6609 0.7848 0.027 Uiso 1 1 calc R
C42 C 0.52419(8) 0.67491(7) 0.73605(7) 0.0190(2) Uani 1 1 d .
H42A H 0.4982 0.6481 0.7773 0.023 Uiso 1 1 calc R
C43 C 0.47281(7) 0.70627(7) 0.67093(7) 0.01616(18) Uani 1 1 d .
H43A H 0.4118 0.6985 0.6669 0.019 Uiso 1 1 calc R
C44 C 0.50970(7) 0.74917(6) 0.61116(6) 0.01356(17) Uani 1 1 d .
C45 C 0.44550(6) 0.93487(6) 0.58440(6) 0.01203(16) Uani 1 1 d .
H45A H 0.4382 0.9738 0.5385 0.014 Uiso 1 1 calc R
H45B H 0.5078 0.9205 0.5952 0.014 Uiso 1 1 calc R

loop_
_atom_site_aniso_label
_atom_site_aniso_U_11
_atom_site_aniso_U_22
_atom_site_aniso_U_33
_atom_site_aniso_U_23
_atom_site_aniso_U_13
_atom_site_aniso_U_12
Cr1 0.00952(7) 0.00882(6) 0.00799(6) 0.00012(5) 0.00120(5) -0.00027(5)
Cl1 0.01900(11) 0.01349(10) 0.01128(10) -0.00339(7) 0.00246(8) -0.00177(8)
Cl2 0.01657(10) 0.01215(9) 0.01200(10) 0.00216(7) 0.00114(8) -0.00315(7)
Cl3 0.01064(9) 0.01548(10) 0.01338(10) 0.00170(7) 0.00163(7) 0.00110(7)
N1 0.0135(4) 0.0142(3) 0.0093(3) 0.0002(3) 0.0010(3) -0.0021(3)
N2 0.0158(4) 0.0101(3) 0.0084(3) 0.0005(3) 0.0009(3) -0.0015(3)
N3 0.0114(3) 0.0107(3) 0.0109(3) -0.0022(3) -0.0008(3) 0.0012(3)
P1 0.00981(10) 0.01026(10) 0.00914(10) -0.00042(8) 0.00121(8) -0.00067(8)
P2 0.01129(10) 0.00980(10) 0.00840(10) 0.00041(7) 0.00183(8) -0.00022(8)
P3 0.01040(10) 0.01017(10) 0.00779(10) 0.00043(7) 0.00057(8) -0.00037(8)
C1 0.0126(4) 0.0148(4) 0.0139(4) -0.0011(3) 0.0019(3) -0.0010(3)
C2 0.0129(4) 0.0199(5) 0.0147(4) -0.0025(4) 0.0014(3) -0.0036(3)
C3 0.0170(5) 0.0183(4) 0.0170(5) -0.0023(4) 0.0002(4) -0.0065(4)
C4 0.0197(5) 0.0136(4) 0.0216(5) -0.0024(4) -0.0011(4) -0.0031(4)
C5 0.0142(4) 0.0138(4) 0.0177(5) -0.0027(3) 0.0000(3) -0.0016(3)
C6 0.0124(4) 0.0132(4) 0.0101(4) -0.0015(3) 0.0015(3) -0.0019(3)
C7 0.0117(4) 0.0155(4) 0.0128(4) 0.0027(3) 0.0008(3) 0.0005(3)
C8 0.0194(5) 0.0122(4) 0.0106(4) 0.0000(3) 0.0007(3) -0.0003(3)
C9 0.0510(8) 0.0165(5) 0.0145(5) -0.0008(4) 0.0082(5) 0.0049(5)
C10 0.0677(11) 0.0262(6) 0.0130(5) 0.0003(4) 0.0127(6) 0.0067(6)
C11 0.0371(7) 0.0244(5) 0.0136(5) 0.0050(4) 0.0055(4) -0.0003(5)
C12 0.0215(5) 0.0168(4) 0.0161(5) 0.0035(4) -0.0010(4) -0.0026(4)
C13 0.0189(5) 0.0146(4) 0.0121(4) 0.0001(3) -0.0010(3) -0.0017(3)
C14 0.0154(4) 0.0148(4) 0.0108(4) 0.0004(3) 0.0015(3) -0.0004(3)
C15 0.0125(4) 0.0113(4) 0.0112(4) 0.0001(3) 0.0011(3) 0.0005(3)
C16 0.0184(5) 0.0151(4) 0.0148(4) 0.0036(3) 0.0054(4) 0.0015(3)
C17 0.0243(5) 0.0192(5) 0.0158(5) 0.0048(4) 0.0082(4) 0.0003(4)
C18 0.0229(5) 0.0193(5) 0.0161(5) -0.0005(4) 0.0100(4) -0.0010(4)
C19 0.0207(5) 0.0178(4) 0.0176(5) 0.0000(4) 0.0080(4) 0.0030(4)
C20 0.0168(4) 0.0147(4) 0.0135(4) 0.0011(3) 0.0038(3) 0.0018(3)
C21 0.0125(4) 0.0126(4) 0.0101(4) -0.0001(3) 0.0021(3) -0.0010(3)
C22 0.0136(4) 0.0119(4) 0.0113(4) -0.0001(3) 0.0018(3) -0.0014(3)
C23 0.0150(4) 0.0109(4) 0.0126(4) -0.0005(3) 0.0012(3) -0.0023(3)
C24 0.0188(5) 0.0188(4) 0.0135(4) -0.0011(3) -0.0010(4) -0.0012(4)
C25 0.0268(6) 0.0261(5) 0.0129(5) -0.0033(4) 0.0017(4) -0.0032(4)
C26 0.0271(6) 0.0262(5) 0.0179(5) -0.0039(4) 0.0087(4) -0.0005(4)
C27 0.0208(5) 0.0262(5) 0.0213(5) -0.0010(4) 0.0047(4) 0.0044(4)
C28 0.0179(5) 0.0195(5) 0.0154(5) -0.0006(4) -0.0001(4) 0.0011(4)
C29 0.0163(4) 0.0112(4) 0.0121(4) -0.0005(3) 0.0013(3) -0.0020(3)
C30 0.0136(4) 0.0114(4) 0.0110(4) 0.0012(3) -0.0002(3) -0.0022(3)
C31 0.0123(4) 0.0157(4) 0.0125(4) 0.0031(3) 0.0004(3) -0.0009(3)
C32 0.0139(4) 0.0181(4) 0.0136(4) 0.0033(3) -0.0015(3) 0.0006(3)
C33 0.0188(5) 0.0157(4) 0.0122(4) 0.0035(3) 0.0012(3) 0.0026(3)
C34 0.0168(4) 0.0162(4) 0.0132(4) 0.0041(3) 0.0039(3) -0.0001(3)
C35 0.0125(4) 0.0155(4) 0.0123(4) 0.0017(3) 0.0023(3) -0.0005(3)
C36 0.0121(4) 0.0116(4) 0.0085(4) 0.0001(3) 0.0004(3) -0.0003(3)
C37 0.0136(4) 0.0155(4) 0.0097(4) -0.0019(3) -0.0007(3) 0.0028(3)
C38 0.0161(4) 0.0147(4) 0.0139(4) -0.0033(3) -0.0004(3) 0.0045(3)
C39 0.0144(4) 0.0173(4) 0.0179(5) -0.0016(4) 0.0013(4) 0.0003(3)
C40 0.0145(5) 0.0249(5) 0.0245(5) 0.0005(4) -0.0028(4) 0.0006(4)
C41 0.0226(5) 0.0211(5) 0.0225(5) 0.0033(4) -0.0054(4) 0.0022(4)
C42 0.0221(5) 0.0148(4) 0.0199(5) 0.0020(4) 0.0016(4) 0.0002(4)
C43 0.0149(4) 0.0130(4) 0.0206(5) -0.0010(3) 0.0019(4) 0.0008(3)
C44 0.0140(4) 0.0115(4) 0.0149(4) -0.0027(3) 0.0001(3) 0.0020(3)
C45 0.0122(4) 0.0127(4) 0.0116(4) -0.0008(3) 0.0034(3) -0.0005(3)

loop_
_atom_type_symbol
_atom_type_description
_atom_type_scat_dispersion_real
_atom_type_scat_dispersion_imag
_atom_type_scat_source
C C 0.0033 0.0016 'International Tables Vol C Tables 4.2.6.8 and 6.1.1.4'
H H 0.0000 0.0000 'International Tables Vol C Tables 4.2.6.8 and 6.1.1.4'
N N 0.0061 0.0033 'International Tables Vol C Tables 4.2.6.8 and 6.1.1.4'
P P 0.1023 0.0942 'International Tables Vol C Tables 4.2.6.8 and 6.1.1.4'
Cl Cl 0.1484 0.1585 'International Tables Vol C Tables 4.2.6.8 and 6.1.1.4'
Cr Cr 0.3209 0.6236 'International Tables Vol C Tables 4.2.6.8 and 6.1.1.4'

loop_
_geom_angle_atom_site_label_1
_geom_angle_atom_site_label_2
_geom_angle_atom_site_label_3
_geom_angle
Cl1 Cr1 Cl3 95.671(11)
Cl1 Cr1 Cl2 97.847(12)
Cl3 Cr1 Cl2 95.941(11)
Cl1 Cr1 P3 175.970(11)
Cl3 Cr1 P3 82.623(10)
Cl2 Cr1 P3 85.978(11)
Cl1 Cr1 P1 90.175(10)
Cl3 Cr1 P1 174.088(11)
Cl2 Cr1 P1 84.097(10)
P3 Cr1 P1 91.486(10)
Cl1 Cr1 P2 89.743(11)
Cl3 Cr1 P2 89.486(10)
Cl2 Cr1 P2 170.166(11)
P3 Cr1 P2 86.596(11)
P1 Cr1 P2 89.662(10)
C7 N1 C15 114.82(8)
C7 N1 C8 116.59(8)
C15 N1 C8 118.50(8)
C30 N2 C22 111.02(8)
C30 N2 C23 108.90(8)
C22 N2 C23 110.28(8)
C37 N3 C45 111.43(8)
C37 N3 C38 108.89(8)
C45 N3 C38 111.33(8)
C6 P1 C45 101.24(4)
C6 P1 C7 101.94(5)
C45 P1 C7 99.52(5)
C6 P1 Cr1 119.16(3)
C45 P1 Cr1 111.04(3)
C7 P1 Cr1 120.65(3)
C21 P2 C22 97.14(4)
C21 P2 C15 105.54(5)
C22 P2 C15 100.56(4)
C21 P2 Cr1 120.13(3)
C22 P2 Cr1 117.00(3)
C15 P2 Cr1 113.58(3)
C36 P3 C30 101.59(4)
C36 P3 C37 102.50(4)
C30 P3 C37 101.45(5)
C36 P3 Cr1 114.40(3)
C30 P3 Cr1 114.09(3)
C37 P3 Cr1 120.33(3)
C2 C1 C6 120.86(10)
C1 C2 C3 119.92(10)
C4 C3 C2 119.68(10)
C3 C4 C5 120.52(10)
C4 C5 C6 120.40(10)
C1 C6 C5 118.56(9)
C1 C6 P1 118.36(7)
C5 C6 P1 123.08(8)
N1 C7 P1 119.35(7)
N1 C8 C14 114.06(8)
C10 C9 C14 120.69(11)
C9 C10 C11 120.19(12)
C12 C11 C10 119.53(11)
C11 C12 C13 120.28(10)
C14 C13 C12 120.60(10)
C13 C14 C9 118.68(10)
C13 C14 C8 123.55(9)
C9 C14 C8 117.76(9)
N1 C15 P2 117.73(7)
C17 C16 C21 120.32(10)
C18 C17 C16 120.35(10)
C17 C18 C19 119.75(10)
C18 C19 C20 120.32(10)
C19 C20 C21 120.18(10)
C20 C21 C16 119.05(9)
C20 C21 P2 120.81(7)
C16 C21 P2 119.90(8)
N2 C22 P2 115.73(7)
N2 C23 C29 111.07(8)
C25 C24 C29 120.53(11)
C26 C25 C24 120.16(11)
C27 C26 C25 119.72(11)
C26 C27 C28 120.22(11)
C27 C28 C29 120.57(10)
C28 C29 C24 118.79(10)
C28 C29 C23 119.69(9)
C24 C29 C23 121.52(9)
N2 C30 P3 111.84(7)
C32 C31 C36 120.51(9)
C33 C32 C31 120.31(10)
C32 C33 C34 119.64(9)
C35 C34 C33 120.25(10)
C34 C35 C36 120.61(9)
C31 C36 C35 118.63(9)
C31 C36 P3 121.01(7)
C35 C36 P3 120.36(7)
N3 C37 P3 114.96(7)
N3 C38 C44 112.00(8)
C44 C39 C40 120.22(10)
C41 C40 C39 120.35(11)
C40 C41 C42 119.90(11)
C43 C42 C41 119.73(11)
C42 C43 C44 120.88(10)
C39 C44 C43 118.85(10)
C39 C44 C38 121.56(10)
C43 C44 C38 119.59(9)
N3 C45 P1 111.24(6)

loop_
_geom_bond_atom_site_label_1
_geom_bond_atom_site_label_2
_geom_bond_distance
Cr1 Cl1 2.2964(3)
Cr1 Cl3 2.3144(3)
Cr1 Cl2 2.3169(3)
Cr1 P3 2.4453(3)
Cr1 P1 2.4637(3)
Cr1 P2 2.4838(3)
N1 C7 1.4363(13)
N1 C15 1.4506(13)
N1 C8 1.4610(13)
N2 C30 1.4623(13)
N2 C22 1.4625(13)
N2 C23 1.4904(13)
N3 C37 1.4651(13)
N3 C45 1.4692(13)
N3 C38 1.4872(13)
P1 C6 1.8308(10)
P1 C45 1.8521(10)
P1 C7 1.8851(10)
P2 C21 1.8318(10)
P2 C22 1.8572(10)
P2 C15 1.8614(10)
P3 C36 1.8211(10)
P3 C30 1.8381(10)
P3 C37 1.8521(10)
C1 C2 1.3920(14)
C1 C6 1.3995(14)
C2 C3 1.3909(16)
C3 C4 1.3864(16)
C4 C5 1.3921(15)
C5 C6 1.3980(14)
C8 C14 1.5157(14)
C9 C10 1.3866(18)
C9 C14 1.3954(15)
C10 C11 1.3923(19)
C11 C12 1.3804(17)
C12 C13 1.3954(15)
C13 C14 1.3897(14)
C16 C17 1.3910(15)
C16 C21 1.4004(14)
C17 C18 1.3864(16)
C18 C19 1.3887(16)
C19 C20 1.3950(15)
C20 C21 1.3969(14)
C23 C29 1.5065(14)
C24 C25 1.3930(16)
C24 C29 1.3957(15)
C25 C26 1.3860(18)
C26 C27 1.3893(18)
C27 C28 1.3892(16)
C28 C29 1.3957(15)
C31 C32 1.3935(14)
C31 C36 1.3961(14)
C32 C33 1.3859(15)
C33 C34 1.3903(15)
C34 C35 1.3882(14)
C35 C36 1.4003(14)
C38 C44 1.5090(15)
C39 C44 1.3917(15)
C39 C40 1.3967(16)
C40 C41 1.3843(18)
C41 C42 1.3915(17)
C42 C43 1.3882(16)
C43 C44 1.3995(15)
